data_4107338
loop_
_publ_author_name
'Soumya Sarkar'
'Adam R. Carlson'
'Melanie K. Veige'
'Joseph M. Falkowski'
'Khalil A. Abboud'
'Adam S. Veige'

_publ_section_title
;
 Synthesis, Characterization, and Reactivity of a d2, Mo(IV) Complex
 Supported by a New OCO-Trianionic Pincer Ligand
;
_journal_name_full 'Journal of the American Chemical Society'
_journal_page_first 1116
_journal_page_last 1117
_journal_paper_doi 10.1021/ja074901k
_journal_volume 130
_journal_year 2008
_chemical_formula_sum 'C36 H57 Mo N3 O4'
_chemical_formula_weight 691.79
_chemical_name_systematic
; 
 ? 
;
_space_group_IT_number 2
_symmetry_cell_setting triclinic
_symmetry_space_group_name_Hall '-P 1'
_symmetry_space_group_name_H-M 'P -1'
_atom_sites_solution_hydrogens geom
_atom_sites_solution_primary direct
_atom_sites_solution_secondary difmap
_audit_creation_method SHELXL-97
_cell_angle_alpha 87.278(2)
_cell_angle_beta 89.349(2)
_cell_angle_gamma 69.916(2)
_cell_formula_units_Z 2
_cell_length_a 8.5921(10)
_cell_length_b 11.8394(14)
_cell_length_c 18.796(2)
_cell_measurement_reflns_used 72
_cell_measurement_temperature 173(2)
_cell_measurement_theta_max 28.0
_cell_measurement_theta_min 2.0
_cell_volume 1793.7(4)
_computing_cell_refinement 'Bruker SMART v5.624 & SAINT 6.36a (Bruker 1998)'
_computing_data_collection 'Bruker SMART v5.624 (Bruker 1998)'
_computing_data_reduction 'Bruker SHELXTL v6.14 (Bruker 2000)'
_computing_molecular_graphics 'Bruker SHELXTL v6.14'
_computing_publication_material 'Bruker SHELXTL v6.14'
_computing_structure_refinement 'Bruker SHELXTL v6.14'
_computing_structure_solution 'Bruker SHELXTL v6.14'
_diffrn_ambient_temperature 173(2)
_diffrn_measured_fraction_theta_full 0.978
_diffrn_measured_fraction_theta_max 0.978
_diffrn_measurement_device_type 'SMART CCD area detector'
_diffrn_measurement_method '\w scans'
_diffrn_radiation_monochromator graphite
_diffrn_radiation_source 'fine-focus sealed tube'
_diffrn_radiation_type MoK\a
_diffrn_radiation_wavelength 0.71073
_diffrn_reflns_av_R_equivalents 0.0364
_diffrn_reflns_av_sigmaI/netI 0.1055
_diffrn_reflns_limit_h_max 11
_diffrn_reflns_limit_h_min -11
_diffrn_reflns_limit_k_max 15
_diffrn_reflns_limit_k_min -13
_diffrn_reflns_limit_l_max 19
_diffrn_reflns_limit_l_min -24
_diffrn_reflns_number 12358
_diffrn_reflns_theta_full 27.50
_diffrn_reflns_theta_max 27.50
_diffrn_reflns_theta_min 1.08
_diffrn_standards_decay_% 1
_diffrn_standards_number 0
_exptl_absorpt_coefficient_mu 0.406
_exptl_absorpt_correction_T_max 0.9896
_exptl_absorpt_correction_T_min 0.9505
_exptl_absorpt_correction_type integration
_exptl_absorpt_process_details 'based on measured indexed crystal faces, Bruker SHELXTL  v6.12 (Bruker 1998)'
_exptl_crystal_colour orange
_exptl_crystal_density_diffrn 1.281
_exptl_crystal_description plates
_exptl_crystal_F_000 736
_exptl_crystal_size_max 0.15
_exptl_crystal_size_mid 0.08
_exptl_crystal_size_min 0.02
_refine_diff_density_max 0.723
_refine_diff_density_min -0.490
_refine_diff_density_rms 0.084
_refine_ls_extinction_method none
_refine_ls_goodness_of_fit_ref 0.964
_refine_ls_hydrogen_treatment mixed
_refine_ls_matrix_type full
_refine_ls_number_parameters 405
_refine_ls_number_reflns 8062
_refine_ls_number_restraints 0
_refine_ls_restrained_S_all 0.964
_refine_ls_R_factor_all 0.0772
_refine_ls_R_factor_gt 0.0477
_refine_ls_shift/su_max 0.001
_refine_ls_shift/su_mean 0.000
_refine_ls_structure_factor_coef Fsqd
_refine_ls_weighting_details 'calc w=1/[\s^2^(Fo^2^)+(0.0436P)^2^] where P=(Fo^2^+2Fc^2^)/3'
_refine_ls_weighting_scheme calc
_refine_ls_wR_factor_gt 0.0957
_refine_ls_wR_factor_ref 0.1090
_reflns_number_gt 5629
_reflns_number_total 8062
_reflns_threshold_expression I>2\s(I)
_cod_data_source_file ja074901k-file002.cif
_cod_data_source_block ac20
_cod_database_code 4107338

loop_
_symmetry_equiv_pos_as_xyz
'x, y, z'
'-x, -y, -z'

loop_
_atom_site_label
_atom_site_type_symbol
_atom_site_fract_x
_atom_site_fract_y
_atom_site_fract_z
_atom_site_U_iso_or_equiv
_atom_site_adp_type
_atom_site_occupancy
_atom_site_symmetry_multiplicity
_atom_site_calc_flag
_atom_site_refinement_flags
Mo1 Mo 0.49731(4) 2.02442(3) 0.262727(16) 0.01999(10) Uani 1 1 d .
O1 O 0.5698(3) 1.8919(2) 0.33802(12) 0.0241(5) Uani 1 1 d .
O2 O 0.4388(3) 2.1805(2) 0.20425(11) 0.0241(5) Uani 1 1 d .
O3 O 0.2659(4) 2.6792(3) 0.18346(16) 0.0641(9) Uani 1 1 d .
O4 O -0.0167(4) 2.8191(3) 0.09773(17) 0.0579(9) Uani 1 1 d .
N1 N 0.4610(3) 1.9338(2) 0.18594(14) 0.0241(7) Uani 1 1 d .
N2 N 0.5681(4) 2.1391(3) 0.35008(15) 0.0291(7) Uani 1 1 d .
H2 H 0.703(4) 2.119(3) 0.3432(15) 0.022(9) Uiso 1 1 d .
N3 N 0.7849(4) 1.9840(3) 0.22960(19) 0.0409(9) Uani 1 1 d .
H3 H 0.824(8) 1.949(6) 0.168(3) 0.16(3) Uiso 1 1 d .
C1 C 0.2555(4) 2.0835(3) 0.30548(16) 0.0211(7) Uani 1 1 d .
C2 C 0.2185(4) 2.0233(3) 0.36643(17) 0.0231(8) Uani 1 1 d .
C3 C 0.0878(5) 2.0831(3) 0.41126(19) 0.0344(9) Uani 1 1 d .
H3A H 0.0679 2.0429 0.4535 0.041 Uiso 1 1 calc R
C4 C -0.0118(5) 2.1997(4) 0.3946(2) 0.0437(11) Uani 1 1 d .
H4A H -0.0963 2.2414 0.4265 0.052 Uiso 1 1 calc R
C5 C 0.0111(5) 2.2561(4) 0.3312(2) 0.0380(10) Uani 1 1 d .
H5A H -0.0621 2.3350 0.3188 0.046 Uiso 1 1 calc R
C6 C 0.1392(4) 2.1993(3) 0.28566(18) 0.0256(8) Uani 1 1 d .
C7 C 0.3091(4) 1.8927(3) 0.38575(16) 0.0223(8) Uani 1 1 d .
C8 C 0.2179(4) 1.8261(3) 0.41751(17) 0.0257(8) Uani 1 1 d .
H8A H 0.1017 1.8633 0.4233 0.031 Uiso 1 1 calc R
C9 C 0.2932(4) 1.7082(3) 0.44051(18) 0.0279(8) Uani 1 1 d .
H9A H 0.2290 1.6638 0.4609 0.033 Uiso 1 1 calc R
C10 C 0.4623(4) 1.6544(3) 0.43394(18) 0.0282(8) Uani 1 1 d .
H10A H 0.5135 1.5736 0.4516 0.034 Uiso 1 1 calc R
C11 C 0.5606(4) 1.7146(3) 0.40225(17) 0.0235(8) Uani 1 1 d .
C12 C 0.4800(4) 1.8343(3) 0.37431(16) 0.0208(7) Uani 1 1 d .
C13 C 0.7483(4) 1.6519(3) 0.39823(19) 0.0285(8) Uani 1 1 d .
C14 C 0.8055(5) 1.5277(3) 0.4375(2) 0.0387(10) Uani 1 1 d .
H14C H 0.7724 1.5367 0.4876 0.058 Uiso 1 1 calc R
H14B H 0.9264 1.4915 0.4346 0.058 Uiso 1 1 calc R
H14A H 0.7544 1.4757 0.4154 0.058 Uiso 1 1 calc R
C15 C 0.8362(5) 1.7261(4) 0.4344(2) 0.0433(11) Uani 1 1 d .
H15C H 0.7984 1.7383 0.4837 0.065 Uiso 1 1 calc R
H15B H 0.8105 1.8044 0.4087 0.065 Uiso 1 1 calc R
H15A H 0.9561 1.6834 0.4339 0.065 Uiso 1 1 calc R
C16 C 0.8040(5) 1.6311(4) 0.3199(2) 0.0437(11) Uani 1 1 d .
H16C H 0.7697 1.7085 0.2927 0.065 Uiso 1 1 calc R
H16B H 0.7528 1.5779 0.2992 0.065 Uiso 1 1 calc R
H16A H 0.9249 1.5938 0.3182 0.065 Uiso 1 1 calc R
C17 C 0.1432(4) 2.2619(3) 0.21515(17) 0.0226(8) Uani 1 1 d .
C18 C -0.0080(4) 2.3326(3) 0.18338(19) 0.0299(9) Uani 1 1 d .
H18A H -0.1084 2.3401 0.2077 0.036 Uiso 1 1 calc R
C19 C -0.0146(4) 2.3910(3) 0.11806(19) 0.0305(9) Uani 1 1 d .
H19A H -0.1184 2.4388 0.0978 0.037 Uiso 1 1 calc R
C20 C 0.1293(4) 2.3802(3) 0.08221(18) 0.0261(8) Uani 1 1 d .
H20A H 0.1231 2.4217 0.0373 0.031 Uiso 1 1 calc R
C21 C 0.2842(4) 2.3103(3) 0.10949(17) 0.0214(7) Uani 1 1 d .
C22 C 0.2908(4) 2.2494(3) 0.17695(17) 0.0220(8) Uani 1 1 d .
C23 C 0.4425(4) 2.3007(3) 0.06767(18) 0.0267(8) Uani 1 1 d .
C24 C 0.4061(5) 2.3723(3) -0.00331(18) 0.0353(9) Uani 1 1 d .
H24C H 0.3469 2.4574 0.0050 0.053 Uiso 1 1 calc R
H24B H 0.3375 2.3417 -0.0329 0.053 Uiso 1 1 calc R
H24A H 0.5105 2.3639 -0.0278 0.053 Uiso 1 1 calc R
C25 C 0.5514(5) 2.3521(3) 0.1108(2) 0.0354(9) Uani 1 1 d .
H25C H 0.4889 2.4361 0.1206 0.053 Uiso 1 1 calc R
H25B H 0.6507 2.3481 0.0834 0.053 Uiso 1 1 calc R
H25A H 0.5840 2.3049 0.1558 0.053 Uiso 1 1 calc R
C26 C 0.5349(5) 2.1684(3) 0.05097(19) 0.0340(9) Uani 1 1 d .
H26C H 0.4620 2.1383 0.0236 0.051 Uiso 1 1 calc R
H26B H 0.5673 2.1199 0.0956 0.051 Uiso 1 1 calc R
H26A H 0.6341 2.1626 0.0231 0.051 Uiso 1 1 calc R
C27 C 0.5835(5) 1.8261(4) 0.1586(2) 0.0410(10) Uani 1 1 d .
H27C H 0.5345 1.7972 0.1197 0.062 Uiso 1 1 calc R
H27B H 0.6189 1.7634 0.1968 0.062 Uiso 1 1 calc R
H27A H 0.6795 1.8455 0.1408 0.062 Uiso 1 1 calc R
C28 C 0.3083(4) 1.9657(3) 0.14410(19) 0.0339(9) Uani 1 1 d .
H28C H 0.3209 1.9058 0.1083 0.051 Uiso 1 1 calc R
H28B H 0.2858 2.0453 0.1203 0.051 Uiso 1 1 calc R
H28A H 0.2160 1.9676 0.1757 0.051 Uiso 1 1 calc R
C29 C 0.5592(7) 2.0992(4) 0.4240(2) 0.0642(15) Uani 1 1 d .
H29C H 0.5910 2.1515 0.4553 0.096 Uiso 1 1 calc R
H29B H 0.6349 2.0161 0.4316 0.096 Uiso 1 1 calc R
H29A H 0.4457 2.1031 0.4348 0.096 Uiso 1 1 calc R
C30 C 0.4852(7) 2.2708(4) 0.3432(3) 0.0733(17) Uani 1 1 d .
H30C H 0.5232 2.3086 0.3814 0.110 Uiso 1 1 calc R
H30B H 0.3650 2.2903 0.3466 0.110 Uiso 1 1 calc R
H30A H 0.5124 2.3010 0.2969 0.110 Uiso 1 1 calc R
C31 C 0.9118(5) 1.9143(4) 0.2804(2) 0.0543(12) Uani 1 1 d .
H31C H 1.0215 1.9041 0.2606 0.081 Uiso 1 1 calc R
H31B H 0.9014 1.8352 0.2900 0.081 Uiso 1 1 calc R
H31A H 0.8980 1.9568 0.3248 0.081 Uiso 1 1 calc R
C32 C 0.8323(5) 2.0825(4) 0.2006(2) 0.0568(13) Uani 1 1 d .
H32C H 0.9507 2.0530 0.1893 0.085 Uiso 1 1 calc R
H32B H 0.8100 2.1448 0.2356 0.085 Uiso 1 1 calc R
H32A H 0.7682 2.1164 0.1570 0.085 Uiso 1 1 calc R
C33 C 0.3356(7) 2.6344(5) 0.2511(3) 0.0826(18) Uani 1 1 d .
H33C H 0.4307 2.6600 0.2592 0.124 Uiso 1 1 calc R
H33B H 0.3721 2.5463 0.2532 0.124 Uiso 1 1 calc R
H33A H 0.2522 2.6658 0.2880 0.124 Uiso 1 1 calc R
C34 C 0.1318(5) 2.6452(4) 0.1684(2) 0.0481(11) Uani 1 1 d .
H34B H 0.0450 2.6754 0.2048 0.058 Uiso 1 1 calc R
H34A H 0.1666 2.5562 0.1699 0.058 Uiso 1 1 calc R
C35 C 0.0636(6) 2.6951(4) 0.0963(2) 0.0522(12) Uani 1 1 d .
H35B H 0.1549 2.6772 0.0613 0.063 Uiso 1 1 calc R
H35A H -0.0154 2.6564 0.0814 0.063 Uiso 1 1 calc R
C36 C -0.0728(6) 2.8697(4) 0.0287(3) 0.0676(15) Uani 1 1 d .
H36C H -0.1300 2.9566 0.0312 0.101 Uiso 1 1 calc R
H36B H -0.1493 2.8325 0.0105 0.101 Uiso 1 1 calc R
H36A H 0.0223 2.8547 -0.0034 0.101 Uiso 1 1 calc R

loop_
_atom_site_aniso_label
_atom_site_aniso_U_11
_atom_site_aniso_U_22
_atom_site_aniso_U_33
_atom_site_aniso_U_23
_atom_site_aniso_U_13
_atom_site_aniso_U_12
Mo1 0.02159(16) 0.01997(16) 0.01848(16) 0.00281(11) -0.00122(11) -0.00766(12)
O1 0.0206(13) 0.0247(13) 0.0279(13) 0.0063(10) -0.0028(10) -0.0098(11)
O2 0.0237(13) 0.0226(13) 0.0241(13) 0.0075(10) -0.0031(10) -0.0065(11)
O3 0.069(2) 0.080(3) 0.056(2) 0.0118(18) -0.0198(17) -0.043(2)
O4 0.057(2) 0.0386(19) 0.074(2) -0.0057(16) -0.0130(17) -0.0093(16)
N1 0.0221(16) 0.0245(17) 0.0241(16) -0.0011(13) 0.0004(12) -0.0062(13)
N2 0.041(2) 0.0264(17) 0.0212(16) 0.0001(13) -0.0037(14) -0.0135(15)
N3 0.0272(18) 0.039(2) 0.056(2) 0.0252(18) -0.0152(16) -0.0143(16)
C1 0.0248(19) 0.0215(18) 0.0156(17) -0.0001(14) 0.0001(14) -0.0063(15)
C2 0.0264(19) 0.0230(19) 0.0177(18) 0.0006(14) 0.0007(14) -0.0058(16)
C3 0.043(2) 0.032(2) 0.024(2) 0.0032(17) 0.0125(17) -0.0076(19)
C4 0.048(3) 0.030(2) 0.039(2) -0.0015(19) 0.024(2) 0.004(2)
C5 0.040(2) 0.030(2) 0.032(2) 0.0053(17) 0.0087(18) 0.0031(18)
C6 0.027(2) 0.0223(19) 0.0255(19) 0.0014(15) 0.0031(15) -0.0064(16)
C7 0.0274(19) 0.0228(19) 0.0173(17) 0.0017(14) 0.0008(14) -0.0096(16)
C8 0.0226(19) 0.031(2) 0.0226(19) 0.0029(15) 0.0028(15) -0.0084(16)
C9 0.029(2) 0.030(2) 0.028(2) 0.0056(16) 0.0001(16) -0.0161(17)
C10 0.032(2) 0.0207(19) 0.031(2) 0.0061(15) -0.0032(16) -0.0079(16)
C11 0.0264(19) 0.0245(19) 0.0192(18) 0.0016(14) -0.0015(14) -0.0086(16)
C12 0.0281(19) 0.0238(19) 0.0147(17) 0.0009(14) -0.0015(14) -0.0143(16)
C13 0.0233(19) 0.025(2) 0.035(2) 0.0092(16) -0.0019(16) -0.0058(16)
C14 0.031(2) 0.031(2) 0.046(2) 0.0133(19) 0.0015(18) -0.0022(18)
C15 0.030(2) 0.044(3) 0.055(3) 0.015(2) -0.015(2) -0.015(2)
C16 0.035(2) 0.043(3) 0.041(2) 0.006(2) 0.0103(19) 0.001(2)
C17 0.0267(19) 0.0147(17) 0.0228(18) 0.0038(14) 0.0007(15) -0.0031(15)
C18 0.0207(19) 0.026(2) 0.039(2) 0.0039(17) 0.0026(16) -0.0034(16)
C19 0.022(2) 0.026(2) 0.040(2) 0.0112(17) -0.0097(17) -0.0047(16)
C20 0.030(2) 0.023(2) 0.0239(19) 0.0061(15) -0.0066(16) -0.0091(16)
C21 0.0255(19) 0.0174(18) 0.0215(18) 0.0010(14) -0.0030(15) -0.0079(15)
C22 0.0245(19) 0.0153(17) 0.0248(19) -0.0013(14) -0.0035(15) -0.0047(15)
C23 0.030(2) 0.025(2) 0.0265(19) 0.0045(15) 0.0012(16) -0.0121(17)
C24 0.040(2) 0.036(2) 0.029(2) 0.0090(17) 0.0025(17) -0.0140(19)
C25 0.031(2) 0.036(2) 0.041(2) 0.0072(18) -0.0033(18) -0.0137(19)
C26 0.032(2) 0.032(2) 0.031(2) 0.0000(17) 0.0086(17) -0.0040(18)
C27 0.038(2) 0.041(3) 0.036(2) -0.0089(19) -0.0011(18) -0.002(2)
C28 0.029(2) 0.036(2) 0.038(2) -0.0056(18) -0.0057(17) -0.0107(18)
C29 0.108(4) 0.066(3) 0.034(3) -0.006(2) -0.008(3) -0.049(3)
C30 0.113(5) 0.038(3) 0.068(3) -0.005(2) -0.038(3) -0.025(3)
C31 0.041(3) 0.053(3) 0.068(3) 0.010(2) -0.008(2) -0.017(2)
C32 0.034(3) 0.070(3) 0.068(3) 0.022(3) -0.005(2) -0.023(2)
C33 0.094(4) 0.088(4) 0.069(4) 0.003(3) -0.033(3) -0.035(4)
C34 0.046(3) 0.041(3) 0.061(3) -0.014(2) 0.001(2) -0.018(2)
C35 0.053(3) 0.035(3) 0.066(3) -0.012(2) -0.017(2) -0.010(2)
C36 0.073(4) 0.050(3) 0.077(4) 0.013(3) -0.012(3) -0.019(3)

loop_
_atom_type_symbol
_atom_type_description
_atom_type_scat_dispersion_real
_atom_type_scat_dispersion_imag
_atom_type_scat_source
C C 0.0033 0.0016 'International Tables Vol C Tables 4.2.6.8 and 6.1.1.4'
H H 0.0000 0.0000 'International Tables Vol C Tables 4.2.6.8 and 6.1.1.4'
N N 0.0061 0.0033 'International Tables Vol C Tables 4.2.6.8 and 6.1.1.4'
O O 0.0106 0.0060 'International Tables Vol C Tables 4.2.6.8 and 6.1.1.4'
Mo Mo -1.6832 0.6857 'International Tables Vol C Tables 4.2.6.8 and 6.1.1.4'

loop_
_geom_angle_atom_site_label_1
_geom_angle_atom_site_label_2
_geom_angle_atom_site_label_3
_geom_angle
N1 Mo1 O1 98.89(11)
N1 Mo1 O2 94.58(10)
O1 Mo1 O2 166.45(9)
N1 Mo1 C1 98.88(12)
O1 Mo1 C1 90.35(11)
O2 Mo1 C1 89.05(11)
N1 Mo1 N2 173.45(12)
O1 Mo1 N2 83.68(10)
O2 Mo1 N2 82.77(9)
C1 Mo1 N2 87.10(12)
N1 Mo1 N3 92.35(12)
O1 Mo1 N3 89.71(10)
O2 Mo1 N3 88.23(10)
C1 Mo1 N3 168.62(12)
N2 Mo1 N3 81.60(12)
C12 O1 Mo1 129.5(2)
C22 O2 Mo1 128.7(2)
C34 O3 C33 112.4(4)
C35 O4 C36 111.1(3)
C27 N1 C28 109.5(3)
C27 N1 Mo1 125.4(2)
C28 N1 Mo1 125.1(2)
C29 N2 C30 108.8(3)
C29 N2 Mo1 115.9(2)
C30 N2 Mo1 116.3(2)
C32 N3 C31 108.0(3)
C32 N3 Mo1 118.4(3)
C31 N3 Mo1 117.6(3)
C2 C1 C6 117.1(3)
C2 C1 Mo1 120.1(2)
C6 C1 Mo1 121.1(2)
C3 C2 C1 120.6(3)
C3 C2 C7 116.1(3)
C1 C2 C7 123.2(3)
C4 C3 C2 120.4(3)
C3 C4 C5 119.9(3)
C4 C5 C6 121.0(4)
C5 C6 C1 120.1(3)
C5 C6 C17 117.0(3)
C1 C6 C17 122.8(3)
C8 C7 C12 118.6(3)
C8 C7 C2 117.6(3)
C12 C7 C2 123.8(3)
C9 C8 C7 121.3(3)
C8 C9 C10 119.7(3)
C9 C10 C11 122.2(3)
C10 C11 C12 117.7(3)
C10 C11 C13 120.0(3)
C12 C11 C13 122.3(3)
O1 C12 C7 120.6(3)
O1 C12 C11 119.3(3)
C7 C12 C11 120.1(3)
C15 C13 C11 109.9(3)
C15 C13 C14 106.3(3)
C11 C13 C14 112.1(3)
C15 C13 C16 111.1(3)
C11 C13 C16 110.6(3)
C14 C13 C16 106.7(3)
C18 C17 C22 118.1(3)
C18 C17 C6 118.3(3)
C22 C17 C6 123.6(3)
C19 C18 C17 121.7(3)
C20 C19 C18 119.8(3)
C19 C20 C21 122.2(3)
C20 C21 C22 118.0(3)
C20 C21 C23 120.5(3)
C22 C21 C23 121.5(3)
O2 C22 C17 120.5(3)
O2 C22 C21 119.2(3)
C17 C22 C21 120.3(3)
C24 C23 C25 106.8(3)
C24 C23 C21 112.5(3)
C25 C23 C21 109.6(3)
C24 C23 C26 106.9(3)
C25 C23 C26 111.5(3)
C21 C23 C26 109.5(3)
O3 C34 C35 110.0(4)
O4 C35 C34 110.1(3)

loop_
_geom_bond_atom_site_label_1
_geom_bond_atom_site_label_2
_geom_bond_distance
Mo1 N1 1.928(3)
Mo1 O1 1.997(2)
Mo1 O2 2.014(2)
Mo1 C1 2.114(3)
Mo1 N2 2.390(3)
Mo1 N3 2.430(3)
O1 C12 1.353(4)
O2 C22 1.345(4)
O3 C34 1.381(5)
O3 C33 1.411(5)
O4 C35 1.393(5)
O4 C36 1.421(5)
N1 C27 1.458(4)
N1 C28 1.461(4)
N2 C29 1.455(5)
N2 C30 1.475(5)
N3 C32 1.443(5)
N3 C31 1.453(5)
C1 C2 1.411(4)
C1 C6 1.426(5)
C2 C3 1.400(5)
C2 C7 1.502(5)
C3 C4 1.375(5)
C4 C5 1.383(5)
C5 C6 1.387(5)
C6 C17 1.493(4)
C7 C8 1.400(5)
C7 C12 1.411(5)
C8 C9 1.372(5)
C9 C10 1.378(5)
C10 C11 1.392(5)
C11 C12 1.424(5)
C11 C13 1.529(5)
C13 C15 1.526(5)
C13 C14 1.535(5)
C13 C16 1.547(5)
C17 C18 1.403(4)
C17 C22 1.416(5)
C18 C19 1.372(5)
C19 C20 1.371(5)
C20 C21 1.392(4)
C21 C22 1.420(4)
C21 C23 1.535(5)
C23 C24 1.522(5)
C23 C25 1.535(5)
C23 C26 1.540(5)
C34 C35 1.494(6)
